data_7105678
loop_
_publ_author_name
'Wenge Qiu'
'Jason Perman'
'Lukasz Wojtas'
'Mohamed Eddaoudi'
'Michael Zaworotko'

_publ_section_title
;
 Structural Diversity through Ligand Flexibility: Two Novel Metal-Organic
 Nets via Ligand-to-Ligand Cross-Linking of "Paddlewheels"
;
_journal_name_full Chem.Commun.
_journal_page_first 8734
_journal_paper_doi 10.1039/c0cc03270k
_journal_volume 46
_journal_year 2010
_chemical_formula_sum 'C62 H51 Cu6 N O35'
_chemical_formula_weight 1751.28
_chemical_name_systematic
;
?
;
_space_group_IT_number 62
_symmetry_cell_setting orthorhombic
_symmetry_space_group_name_Hall '-P 2ac 2n'
_symmetry_space_group_name_H-M 'P n m a'
_atom_sites_solution_hydrogens geom
_atom_sites_solution_primary direct
_atom_sites_solution_secondary difmap
_audit_creation_method SHELXL-97
_cell_angle_alpha 90.00
_cell_angle_beta 90.00
_cell_angle_gamma 90.00
_cell_formula_units_Z 4
_cell_length_a 34.3624(13)
_cell_length_b 18.6807(7)
_cell_length_c 25.8757(9)
_cell_measurement_temperature 100(2)
_cell_volume 16610.0(11)
_computing_cell_refinement 'APEX2 (Bruker, 2010); SAINT (Bruker, 2009)'
_computing_data_collection 'APEX2 (Bruker, 2010)'
_computing_data_reduction 'SAINT (Bruker, 2009);XPREP(Sheldrick,2008)'
_computing_publication_material 'APEX2 (Bruker, 2010)'
_computing_structure_refinement 'SHELXL-97 (Sheldrick, 2008)'
_computing_structure_solution 'SHELXS-97 (Sheldrick, 2008)'
_diffrn_ambient_temperature 100(2)
_diffrn_measured_fraction_theta_full 1.000
_diffrn_measured_fraction_theta_max 1.000
_diffrn_measurement_device_type 'BRUKER SMART APEXII CCD'
_diffrn_measurement_method '\w scans'
_diffrn_radiation_monochromator graphite
_diffrn_radiation_source 'fine-focus sealed tube'
_diffrn_radiation_type CuK\a
_diffrn_radiation_wavelength 1.54178
_diffrn_reflns_av_R_equivalents 0.0728
_diffrn_reflns_av_sigmaI/netI 0.0674
_diffrn_reflns_limit_h_max 34
_diffrn_reflns_limit_h_min 0
_diffrn_reflns_limit_k_max 18
_diffrn_reflns_limit_k_min -18
_diffrn_reflns_limit_l_max 25
_diffrn_reflns_limit_l_min -25
_diffrn_reflns_number 31349
_diffrn_reflns_theta_full 50.43
_diffrn_reflns_theta_max 50.43
_diffrn_reflns_theta_min 2.14
_exptl_absorpt_coefficient_mu 1.186
_exptl_absorpt_correction_T_max 0.9216
_exptl_absorpt_correction_T_min 0.8422
_exptl_absorpt_correction_type multi-scan
_exptl_absorpt_process_details 'SADABS; (Sheldrick, 2003)'
_exptl_crystal_colour blue
_exptl_crystal_density_diffrn 0.700
_exptl_crystal_density_method 'not measured'
_exptl_crystal_description block
_exptl_crystal_F_000 3536
_exptl_crystal_size_max 0.15
_exptl_crystal_size_mid 0.10
_exptl_crystal_size_min 0.07
_platon_squeeze_details
;
;
_refine_diff_density_max 0.546
_refine_diff_density_min -0.550
_refine_diff_density_rms 0.058
_refine_ls_extinction_method none
_refine_ls_goodness_of_fit_ref 1.090
_refine_ls_hydrogen_treatment constr
_refine_ls_matrix_type full
_refine_ls_number_parameters 398
_refine_ls_number_reflns 9036
_refine_ls_number_restraints 86
_refine_ls_restrained_S_all 1.101
_refine_ls_R_factor_all 0.1447
_refine_ls_R_factor_gt 0.0881
_refine_ls_shift/su_max 0.001
_refine_ls_shift/su_mean 0.000
_refine_ls_structure_factor_coef Fsqd
_refine_ls_weighting_details 'calc w=1/[\s^2^(Fo^2^)+(0.1000P)^2^+0.0000P] where P=(Fo^2^+2Fc^2^)/3'
_refine_ls_weighting_scheme calc
_refine_ls_wR_factor_gt 0.2230
_refine_ls_wR_factor_ref 0.2456
_reflns_number_gt 3885
_reflns_number_total 9036
_reflns_threshold_expression >2sigma(I)
_cod_data_source_file C0CC03270K.TXT
_cod_data_source_block wg13502_tw4
_cod_original_sg_symbol_H-M Pnma
_cod_database_code 7105678

loop_
_symmetry_equiv_pos_as_xyz
'x, y, z'
'-x+1/2, -y, z+1/2'
'x+1/2, -y+1/2, -z+1/2'
'-x, y+1/2, -z'
'-x, -y, -z'
'x-1/2, y, -z-1/2'
'-x-1/2, y-1/2, z-1/2'
'x, -y-1/2, z'

loop_
_atom_site_label
_atom_site_type_symbol
_atom_site_fract_x
_atom_site_fract_y
_atom_site_fract_z
_atom_site_U_iso_or_equiv
_atom_site_adp_type
_atom_site_occupancy
_atom_site_symmetry_multiplicity
_atom_site_calc_flag
_atom_site_refinement_flags
_atom_site_disorder_assembly
_atom_site_disorder_group
Cu1 Cu 0.15003(4) 0.7500 0.95891(7) 0.0886(5) Uani 1 2 d S . .
Cu2 Cu 0.07238(5) 0.7500 0.96060(7) 0.0987(6) Uani 1 2 d S . .
Cu3 Cu 0.22642(4) 0.46532(9) 0.66759(5) 0.1208(6) Uani 1 1 d . . .
Cu4 Cu 0.26451(4) 0.53679(9) 0.74258(6) 0.1224(6) Uani 1 1 d . . .
C1 C 0.1107(3) 0.6613(4) 0.8916(3) 0.088(2) Uiso 1 1 d D A .
O1 O 0.18276(19) 0.4883(4) 0.7127(3) 0.121(2) Uani 1 1 d . . .
C2 C 0.1114(2) 0.6095(3) 0.8455(3) 0.133(4) Uani 1 1 d D . .
O2 O 0.2139(2) 0.5454(4) 0.7758(2) 0.126(2) Uani 1 1 d . . .
O3 O 0.14405(16) 0.6750(3) 0.9064(2) 0.108(2) Uani 1 1 d . . .
C4 C 0.1464(2) 0.5393(4) 0.7800(3) 0.116(3) Uani 1 1 d D . .
O4 O 0.07866(16) 0.6774(4) 0.9070(3) 0.134(3) Uani 1 1 d . . .
C5 C 0.1849(3) 0.5195(4) 0.7558(4) 0.105(3) Uani 1 1 d D A .
C3A C 0.1469(4) 0.5880(5) 0.8224(4) 0.111 Uiso 0.620(8) 1 d PD A 1
H3 H 0.1709 0.6059 0.8352 0.133 Uiso 0.620(8) 1 calc PR A 1
C6A C 0.1110(3) 0.5140(6) 0.7606(5) 0.094(5) Uiso 0.620(8) 1 d PD A 1
H6A H 0.1108 0.4815 0.7324 0.113 Uiso 0.620(8) 1 d PR A 1
O5A O 0.0430(4) 0.5213(8) 0.7572(5) 0.153(5) Uiso 0.620(8) 1 d PD A 1
C9A C 0.0093(4) 0.5129(8) 0.7877(8) 0.180(4) Uiso 0.620(8) 1 d PDU A 1
H9A1 H 0.0168 0.5053 0.8242 0.216 Uiso 0.620(8) 1 calc PRD A 1
H9A2 H -0.0054 0.4703 0.7759 0.216 Uiso 0.620(8) 1 calc PR A 1
C19A C -0.0156(4) 0.5766(11) 0.7838(7) 0.225 Uiso 0.620(8) 1 d PDU A 1
H19A H -0.0173 0.5921 0.7473 0.271 Uiso 0.620(8) 1 calc PR A 1
H19B H -0.0042 0.6162 0.8043 0.271 Uiso 0.620(8) 1 calc PRD A 1
C10A C -0.0558(5) 0.5593(12) 0.8040(9) 0.198(9) Uiso 0.620(8) 1 d PDU A 1
H10A H -0.0704 0.6039 0.8108 0.238 Uiso 0.620(8) 1 calc PR A 1
H10B H -0.0703 0.5306 0.7783 0.238 Uiso 0.620(8) 1 calc PR A 1
O6A O -0.0509(5) 0.5182(11) 0.8523(7) 0.229(7) Uiso 0.620(8) 1 d PDU A 1
C11A C -0.0868(5) 0.4869(9) 0.8744(6) 0.152(7) Uiso 0.620(8) 1 d PD A 1
C12A C -0.0836(4) 0.4343(7) 0.9109(5) 0.115(5) Uiso 0.620(8) 1 d PD A 1
H12A H -0.0588 0.4259 0.9259 0.138 Uiso 0.620(8) 1 calc PR A 1
C14A C -0.1500(3) 0.4072(6) 0.9037(4) 0.123(8) Uiso 0.620(8) 1 d PD A 1
H14A H -0.1721 0.3797 0.9134 0.148 Uiso 0.620(8) 1 calc PR A 1
C16A C -0.1227(4) 0.5012(8) 0.8515(6) 0.131(6) Uiso 0.620(8) 1 d PD A 1
H16A H -0.1254 0.5379 0.8263 0.157 Uiso 0.620(8) 1 calc PR A 1
C7A C 0.0763(4) 0.5376(7) 0.7847(5) 0.103(5) Uiso 0.620(8) 1 d PD A 1
C8A C 0.0757(4) 0.5850(7) 0.8272(6) 0.121(7) Uiso 0.620(8) 1 d PD A 1
H8A H 0.0519 0.5995 0.8426 0.145 Uiso 0.620(8) 1 calc PRD A 1
C3B C 0.1432(8) 0.5924(11) 0.8166(6) 0.169 Uiso 0.380(8) 1 d PD A 2
H3B H 0.1658 0.6204 0.8224 0.202 Uiso 0.380(8) 1 calc PR A 2
C6B C 0.1150(8) 0.4928(14) 0.7693(12) 0.23(2) Uiso 0.380(8) 1 d PD A 2
H6B H 0.1171 0.4557 0.7444 0.270 Uiso 0.380(8) 1 calc PR A 2
O5B O 0.0502(5) 0.4743(10) 0.7714(7) 0.113(6) Uiso 0.380(8) 1 d PD A 2
C9B C 0.0127(5) 0.4696(12) 0.7963(10) 0.166 Uiso 0.380(8) 1 d PDU A 2
H9B1 H 0.0143 0.4857 0.8327 0.199 Uiso 0.380(8) 1 calc PRD A 2
H9B2 H 0.0027 0.4199 0.7954 0.199 Uiso 0.380(8) 1 calc PR A 2
C19B C -0.0133(7) 0.520(2) 0.7639(14) 0.229 Uiso 0.380(8) 1 d PDU A 2
H19C H -0.0062 0.5709 0.7703 0.275 Uiso 0.380(8) 1 calc PR A 2
H19D H -0.0105 0.5101 0.7266 0.275 Uiso 0.380(8) 1 calc PR A 2
C10B C -0.0548(6) 0.506(2) 0.7815(14) 0.198(9) Uiso 0.380(8) 1 d PDU A 2
H10C H -0.0670 0.5505 0.7944 0.238 Uiso 0.380(8) 1 calc PR A 2
H10D H -0.0706 0.4871 0.7526 0.238 Uiso 0.380(8) 1 calc PR A 2
O6B O -0.0518(7) 0.4533(17) 0.8227(12) 0.223(7) Uiso 0.380(8) 1 d PDU A 2
C11B C -0.0869(7) 0.4326(12) 0.8456(9) 0.145(11) Uiso 0.380(8) 1 d PD A 2
C12B C -0.0815(5) 0.3966(9) 0.8917(7) 0.089(7) Uiso 0.380(8) 1 d PD A 2
H12B H -0.0571 0.3754 0.9000 0.106 Uiso 0.380(8) 1 calc PR A 2
C14B C -0.1495(5) 0.4247(7) 0.9124(6) 0.089(9) Uiso 0.380(8) 1 d PD A 2
H14B H -0.1710 0.4220 0.9354 0.107 Uiso 0.380(8) 1 calc PR A 2
C16B C -0.1225(5) 0.4635(11) 0.8335(8) 0.111(8) Uiso 0.380(8) 1 d PD A 2
H16B H -0.1251 0.4878 0.8015 0.134 Uiso 0.380(8) 1 calc PR A 2
C7B C 0.0811(8) 0.5041(15) 0.7971(10) 0.152(13) Uiso 0.380(8) 1 d PD A 2
C8B C 0.0813(7) 0.5610(11) 0.8336(9) 0.109(10) Uiso 0.380(8) 1 d PD A 2
H8B H 0.0578 0.5672 0.8525 0.131 Uiso 0.380(8) 1 calc PRD A 2
O7 O -0.07942(17) 0.3225(4) 0.9863(3) 0.122(2) Uani 1 1 d . . .
O8 O -0.14485(17) 0.3223(3) 0.9880(2) 0.1035(19) Uani 1 1 d . . .
O9 O -0.2228(2) 0.4567(4) 0.8644(3) 0.130(2) Uiso 1 1 d . . .
O10 O -0.19152(18) 0.5173(4) 0.8031(3) 0.129(2) Uani 1 1 d . . .
C13 C -0.1148(2) 0.3922(4) 0.9274(3) 0.120(4) Uani 1 1 d D . .
C15 C -0.1546(3) 0.4603(4) 0.8666(3) 0.117(3) Uani 1 1 d D . .
C17 C -0.1941(3) 0.4756(6) 0.8416(4) 0.115(4) Uani 1 1 d . A .
C18 C -0.1138(3) 0.3351(5) 0.9700(2) 0.083(3) Uani 1 1 d D A .
C21 C 0.2314(3) 0.6136(6) 0.6574(4) 0.101(3) Uiso 1 1 d D . .
O21 O 0.2209(2) 0.5585(4) 0.6355(3) 0.158(3) Uani 1 1 d . . .
C22 C 0.2237(3) 0.6832(5) 0.6322(4) 0.126(4) Uani 1 1 d D . .
O22 O 0.25250(19) 0.6221(3) 0.6994(3) 0.122(2) Uani 1 1 d . . .
C23 C 0.2349(3) 0.7500 0.6515(5) 0.114(5) Uani 1 2 d SD . .
H23 H 0.2518 0.7500 0.6806 0.137 Uiso 1 2 calc SR . .
C24 C 0.2041(4) 0.6842(5) 0.5857(4) 0.154(5) Uani 1 1 d D B .
H24 H 0.1959 0.6409 0.5699 0.185 Uiso 1 1 calc R . .
C25 C 0.1966(5) 0.7500 0.5622(7) 0.160(7) Uani 1 2 d SD . .
O25 O 0.2297(2) 0.5605(4) 0.2720(3) 0.149(3) Uani 1 1 d . . .
O26 O 0.2636(2) 0.6214(4) 0.2100(3) 0.145(3) Uani 1 1 d . . .
C29 C 0.2011(5) 0.7500 0.3432(5) 0.158(7) Uani 1 2 d SD . .
C30 C 0.2134(4) 0.6882(6) 0.3182(5) 0.169(5) Uiso 1 1 d D C .
H30 H 0.2069 0.6438 0.3338 0.203 Uiso 1 1 calc R . .
C31 C 0.2343(3) 0.68547(13) 0.2728(3) 0.112(3) Uiso 1 1 d D . .
O31 O 0.1860(3) 0.4135(5) 0.6087(4) 0.215(4) Uani 1 1 d . . .
C32 C 0.2470(3) 0.7500 0.2517(4) 0.120(5) Uiso 1 2 d SD . .
H32 H 0.2642 0.7500 0.2230 0.144 Uiso 1 2 calc SR . .
O32 O 0.3056(3) 0.5841(6) 0.8007(3) 0.244(5) Uani 1 1 d . . .
C33 C 0.24403(18) 0.6148(3) 0.2476(3) 0.113(3) Uiso 1 1 d D C .
C41 C -0.00961(18) 0.7296(3) 0.9225(3) 0.239(13) Uiso 0.50 1 d PR . .
H41 H 0.0051 0.7296 0.8914 0.286 Uiso 0.50 1 d PR . .
N41 N 0.00936(18) 0.7296(3) 0.9608(3) 0.074(3) Uiso 0.50 1 d PR . .
C42 C -0.01069(18) 0.7296(3) 1.0067(3) 0.170(9) Uiso 0.50 1 d PR . .
H42 H 0.0020 0.7296 1.0393 0.204 Uiso 0.50 1 d PR . .
C43 C -0.05104(18) 0.7296(3) 1.0019(3) 0.231(12) Uiso 0.50 1 d PR . .
H43 H -0.0646 0.7296 1.0340 0.277 Uiso 0.50 1 d PR . .
C44 C -0.07249(18) 0.7296(3) 0.9633(3) 0.360 Uiso 0.50 1 d PR . .
H44 H -0.1001 0.7296 0.9644 0.432 Uiso 0.50 1 d PR . .
C45 C -0.04897(18) 0.7296(3) 0.9154(3) 0.300 Uiso 0.50 1 d PR . .
H45 H -0.0605 0.7296 0.8820 0.360 Uiso 0.50 1 d PR . .
O61 O 0.2144(3) 0.7500 0.9634(4) 0.147(4) Uiso 1 2 d S . .
C35 C 0.1317(4) 0.7500 0.4452(6) 0.143 Uiso 1 2 d SD . .
H35A H 0.1162 0.7878 0.4280 0.172 Uiso 0.50 1 calc PR B .
H35B H 0.1131 0.7133 0.4576 0.172 Uiso 0.50 1 calc PR . .
O23 O 0.1736(5) 0.7263(10) 0.5174(7) 0.179(7) Uiso 0.50 1 d PD B -1
O24 O 0.1798(4) 0.7764(7) 0.3871(6) 0.152 Uiso 0.50 1 d PD C -1
C34 C 0.1502(7) 0.7822(11) 0.4909(7) 0.157(10) Uiso 0.50 1 d PD B -1
H34A H 0.1301 0.8012 0.5146 0.189 Uiso 0.50 1 calc PR B -1
H34B H 0.1672 0.8223 0.4802 0.189 Uiso 0.50 1 calc PR B -1
C36 C 0.1569(5) 0.7159(8) 0.4053(6) 0.130(8) Uiso 0.50 1 d PD B -1
H36A H 0.1737 0.6784 0.4205 0.157 Uiso 0.50 1 calc PR B -1
H36B H 0.1412 0.6949 0.3770 0.157 Uiso 0.50 1 calc PR B -1

loop_
_atom_site_aniso_label
_atom_site_aniso_U_11
_atom_site_aniso_U_22
_atom_site_aniso_U_33
_atom_site_aniso_U_23
_atom_site_aniso_U_13
_atom_site_aniso_U_12
Cu1 0.0729(10) 0.1214(14) 0.0716(10) 0.000 0.0035(9) 0.000
Cu2 0.0718(10) 0.1396(16) 0.0847(12) 0.000 0.0014(10) 0.000
Cu3 0.1384(12) 0.1218(12) 0.1021(11) -0.0438(10) 0.0204(9) -0.0365(10)
Cu4 0.1431(12) 0.1265(13) 0.0977(10) -0.0446(10) 0.0194(9) -0.0351(10)
O1 0.141(5) 0.107(5) 0.117(5) -0.025(4) 0.018(4) -0.042(4)
C2 0.093(7) 0.196(12) 0.111(8) -0.033(8) 0.021(6) -0.046(7)
O2 0.142(5) 0.141(6) 0.095(4) -0.079(4) 0.014(4) -0.036(5)
O3 0.075(4) 0.135(5) 0.114(5) -0.025(4) -0.007(3) 0.006(3)
C4 0.113(7) 0.138(9) 0.098(7) -0.043(7) 0.032(6) -0.042(7)
O4 0.072(4) 0.210(8) 0.120(5) -0.054(5) 0.013(3) 0.012(4)
C5 0.114(7) 0.088(7) 0.112(8) -0.071(6) 0.003(6) -0.039(6)
O7 0.068(4) 0.178(7) 0.120(5) 0.025(5) -0.008(4) -0.015(4)
O8 0.061(4) 0.133(5) 0.116(5) 0.020(4) 0.003(3) -0.001(3)
O10 0.120(5) 0.139(6) 0.129(6) 0.060(5) -0.002(4) -0.037(4)
C13 0.067(6) 0.148(9) 0.143(9) 0.044(8) 0.015(6) 0.024(6)
C15 0.138(8) 0.072(6) 0.142(9) 0.069(6) -0.005(7) -0.022(6)
C17 0.091(7) 0.163(10) 0.091(7) 0.066(7) 0.002(5) -0.018(6)
C18 0.074(6) 0.130(8) 0.044(5) 0.016(4) -0.021(4) -0.050(5)
O21 0.195(8) 0.144(7) 0.135(6) -0.036(6) 0.028(5) -0.042(6)
C22 0.167(10) 0.117(10) 0.095(8) -0.020(7) 0.050(7) -0.046(8)
O22 0.153(6) 0.101(5) 0.111(5) -0.010(4) -0.002(4) -0.016(4)
C23 0.098(10) 0.149(15) 0.097(10) 0.000 0.035(8) 0.000
C24 0.215(14) 0.143(13) 0.103(9) -0.019(9) 0.034(9) 0.019(10)
C25 0.153(16) 0.21(2) 0.118(16) 0.000 0.004(12) 0.000
O25 0.200(7) 0.148(7) 0.098(5) 0.041(5) -0.012(5) -0.073(5)
O26 0.185(7) 0.101(6) 0.151(7) 0.024(5) -0.020(6) -0.021(5)
C29 0.166(15) 0.23(2) 0.080(10) 0.000 -0.011(11) 0.000
O31 0.237(10) 0.190(9) 0.216(9) -0.110(8) -0.003(8) 0.008(7)
O32 0.328(13) 0.248(12) 0.155(8) -0.044(8) -0.008(8) -0.132(10)

loop_
_atom_type_symbol
_atom_type_description
_atom_type_scat_dispersion_real
_atom_type_scat_dispersion_imag
_atom_type_scat_source
C C 0.0181 0.0091 'International Tables Vol C Tables 4.2.6.8 and 6.1.1.4'
H H 0.0000 0.0000 'International Tables Vol C Tables 4.2.6.8 and 6.1.1.4'
N N 0.0311 0.0180 'International Tables Vol C Tables 4.2.6.8 and 6.1.1.4'
O O 0.0492 0.0322 'International Tables Vol C Tables 4.2.6.8 and 6.1.1.4'
Cu Cu -1.9646 0.5888 'International Tables Vol C Tables 4.2.6.8 and 6.1.1.4'

loop_
_geom_angle_atom_site_label_1
_geom_angle_atom_site_label_2
_geom_angle_atom_site_label_3
_geom_angle
_geom_angle_site_symmetry_1
_geom_angle_site_symmetry_3
_geom_angle_publ_flag
O8 Cu1 O8 88.5(4) 5_567 4_557 ?
O8 Cu1 O3 89.1(3) 5_567 . ?
O8 Cu1 O3 168.6(2) 4_557 . ?
O8 Cu1 O3 168.6(2) 5_567 8_575 ?
O8 Cu1 O3 89.1(3) 4_557 8_575 ?
O3 Cu1 O3 91.1(4) . 8_575 ?
O8 Cu1 O61 93.1(3) 5_567 . ?
O8 Cu1 O61 93.1(3) 4_557 . ?
O3 Cu1 O61 98.1(2) . . ?
O3 Cu1 O61 98.1(3) 8_575 . ?
O8 Cu1 Cu2 84.06(18) 5_567 . ?
O8 Cu1 Cu2 84.06(18) 4_557 . ?
O3 Cu1 Cu2 84.63(17) . . ?
O3 Cu1 Cu2 84.63(17) 8_575 . ?
O61 Cu1 Cu2 176.1(3) . . ?
O7 Cu2 O7 88.3(4) 5_567 4_557 ?
O7 Cu2 O4 166.5(3) 5_567 8_575 ?
O7 Cu2 O4 90.3(3) 4_557 8_575 ?
O7 Cu2 O4 90.3(3) 5_567 . ?
O7 Cu2 O4 166.5(3) 4_557 . ?
O4 Cu2 O4 88.0(5) 8_575 . ?
O7 Cu2 N41 90.0(3) 5_567 . ?
O7 Cu2 N41 104.0(2) 4_557 . ?
O4 Cu2 N41 103.3(3) 8_575 . ?
O4 Cu2 N41 89.4(2) . . ?
O7 Cu2 N41 104.0(2) 5_567 8_575 ?
O7 Cu2 N41 90.0(3) 4_557 8_575 ?
O4 Cu2 N41 89.4(2) 8_575 8_575 ?
O4 Cu2 N41 103.3(3) . 8_575 ?
O7 Cu2 Cu1 83.53(18) 5_567 . ?
O7 Cu2 Cu1 83.53(18) 4_557 . ?
O4 Cu2 Cu1 82.99(18) 8_575 . ?
O4 Cu2 Cu1 82.99(18) . . ?
N41 Cu2 Cu1 170.01(16) . . ?
N41 Cu2 Cu1 170.01(16) 8_575 . ?
O9 Cu3 O21 88.9(3) 6_657 . ?
O9 Cu3 O1 165.3(3) 6_657 . ?
O21 Cu3 O1 89.1(3) . . ?
O9 Cu3 O26 90.7(3) 6_657 2_565 ?
O21 Cu3 O26 170.4(3) . 2_565 ?
O1 Cu3 O26 89.0(3) . 2_565 ?
O9 Cu3 O31 103.2(3) 6_657 . ?
O21 Cu3 O31 92.1(4) . . ?
O1 Cu3 O31 91.4(3) . . ?
O26 Cu3 O31 97.3(4) 2_565 . ?
O9 Cu3 Cu4 84.9(2) 6_657 . ?
O21 Cu3 Cu4 84.9(2) . . ?
O1 Cu3 Cu4 80.4(2) . . ?
O26 Cu3 Cu4 85.6(2) 2_565 . ?
O31 Cu3 Cu4 171.3(2) . . ?
O2 Cu4 O10 166.9(3) . 6_657 ?
O2 Cu4 O25 89.8(3) . 2_565 ?
O10 Cu4 O25 89.1(3) 6_657 2_565 ?
O2 Cu4 O22 89.8(3) . . ?
O10 Cu4 O22 88.3(3) 6_657 . ?
O25 Cu4 O22 166.4(3) 2_565 . ?
O2 Cu4 O32 103.5(3) . . ?
O10 Cu4 O32 89.6(4) 6_657 . ?
O25 Cu4 O32 92.3(4) 2_565 . ?
O22 Cu4 O32 101.0(4) . . ?
O2 Cu4 Cu3 85.70(18) . . ?
O10 Cu4 Cu3 81.21(19) 6_657 . ?
O25 Cu4 Cu3 82.59(19) 2_565 . ?
O22 Cu4 Cu3 83.8(2) . . ?
O32 Cu4 Cu3 169.5(3) . . ?
O4 C1 O3 133.6(8) . . ?
O4 C1 C2 115.3(8) . . ?
O3 C1 C2 111.0(8) . . ?
C5 O1 Cu3 126.0(6) . . ?
C3B C2 C8A 116.3(15) . . ?
C3B C2 C8B 108.6(18) . . ?
C8A C2 C3A 121.4(11) . . ?
C8B C2 C3A 111.0(14) . . ?
C3B C2 C1 125.9(13) . . ?
C8A C2 C1 117.3(10) . . ?
C8B C2 C1 124.3(14) . . ?
C3A C2 C1 121.3(9) . . ?
C5 O2 Cu4 120.7(5) . . ?
C1 O3 Cu1 117.5(5) . . ?
C3B C4 C6A 114.9(14) . . ?
C3B C4 C6B 121(2) . . ?
C6A C4 C3A 120.2(11) . . ?
C6B C4 C3A 123.5(19) . . ?
C3B C4 C5 122.2(13) . . ?
C6A C4 C5 121.9(9) . . ?
C6B C4 C5 115.9(18) . . ?
C3A C4 C5 117.8(9) . . ?
C1 O4 Cu2 120.6(6) . . ?
O2 C5 O1 127.1(9) . . ?
O2 C5 C4 116.3(8) . . ?
O1 C5 C4 115.5(8) . . ?
C2 C3A C4 119.8(12) . . ?
C2 C3A H3 120.1 . . ?
C4 C3A H3 120.1 . . ?
C4 C6A C7A 118.0(12) . . ?
C4 C6A H6A 119.9 . . ?
C7A C6A H6A 122.1 . . ?
C7A O5A C9A 114.6(13) . . ?
O5A C9A C19A 110.5(13) . . ?
O5A C9A H9A1 109.5 . . ?
C19A C9A H9A1 109.5 . . ?
O5A C9A H9A2 109.5 . . ?
C19A C9A H9A2 109.5 . . ?
H9A1 C9A H9A2 108.1 . . ?
C9A C19A C10A 109.6(13) . . ?
C9A C19A H19A 109.8 . . ?
C10A C19A H19A 109.8 . . ?
C9A C19A H19B 109.8 . . ?
C10A C19A H19B 109.8 . . ?
H19A C19A H19B 108.2 . . ?
O6A C10A C19A 107.4(13) . . ?
O6A C10A H10A 110.2 . . ?
C19A C10A H10A 110.2 . . ?
O6A C10A H10B 110.2 . . ?
C19A C10A H10B 110.2 . . ?
H10A C10A H10B 108.5 . . ?
C10A O6A C11A 115.9(15) . . ?
C12A C11A C16A 120.1(17) . . ?
C12A C11A O6A 119.0(14) . . ?
C16A C11A O6A 119.9(15) . . ?
C11A C12A C13 123.7(14) . . ?
C11A C12A H12A 118.1 . . ?
C13 C12A H12A 118.1 . . ?
C13 C14A C15 123.5(10) . . ?
C13 C14A H14A 118.3 . . ?
C15 C14A H14A 118.3 . . ?
C15 C16A C11A 118.2(15) . . ?
C15 C16A H16A 120.9 . . ?
C11A C16A H16A 120.9 . . ?
O5A C7A C8A 121.9(13) . . ?
O5A C7A C6A 113.7(12) . . ?
C8A C7A C6A 123.4(13) . . ?
C2 C8A C7A 117.3(14) . . ?
C2 C8A H8A 121.3 . . ?
C7A C8A H8A 121.3 . . ?
C2 C3B C4 128(2) . . ?
C2 C3B H3B 116.2 . . ?
C4 C3B H3B 116.2 . . ?
C7B C6B C4 116(3) . . ?
C7B C6B H6A 114.3 . . ?
C4 C6B H6A 115.6 . . ?
C7B C6B H6B 121.8 . . ?
C4 C6B H6B 121.8 . . ?
C7B O5B C9B 120(2) . . ?
O5B C9B C19B 103.8(15) . . ?
O5B C9B H9B1 111.0 . . ?
C19B C9B H9B1 111.0 . . ?
O5B C9B H9B2 111.0 . . ?
C19B C9B H9B2 111.0 . . ?
H9B1 C9B H9B2 109.0 . . ?
C10B C19B C9B 105.8(13) . . ?
C10B C19B H19C 110.6 . . ?
C9B C19B H19C 110.6 . . ?
C10B C19B H19D 110.6 . . ?
C9B C19B H19D 110.6 . . ?
H19C C19B H19D 108.7 . . ?
O6B C10B C19B 105.8(14) . . ?
O6B C10B H10C 110.6 . . ?
C19B C10B H10C 110.6 . . ?
O6B C10B H10D 110.6 . . ?
C19B C10B H10D 110.6 . . ?
H10C C10B H10D 108.7 . . ?
C11B O6B C10B 116(2) . . ?
C12B C11B C16B 121(2) . . ?
C12B C11B O6B 113(2) . . ?
C16B C11B O6B 123(2) . . ?
C11B C12B C13 117.6(18) . . ?
C11B C12B H12B 121.2 . . ?
C13 C12B H12B 121.2 . . ?
C15 C14B C13 124.2(15) . . ?
C15 C14B H14B 117.9 . . ?
C13 C14B H14B 117.9 . . ?
C11B C16B C15 123(2) . . ?
C11B C16B H16B 118.7 . . ?
C15 C16B H16B 118.7 . . ?
O5B C7B C6B 109.7(19) . . ?
O5B C7B C8B 129(2) . . ?
C6B C7B C8B 117(3) . . ?
C2 C8B C7B 129(2) . . ?
C2 C8B H8B 115.6 . . ?
C7B C8B H8B 115.6 . . ?
C18 O7 Cu2 118.5(5) . 5_567 ?
C18 O8 Cu1 120.1(5) . 5_567 ?
C17 O9 Cu3 120.3(7) . 6_557 ?
C17 O10 Cu4 122.5(6) . 6_557 ?
C14A C13 C12A 114.9(10) . . ?
C14B C13 C12A 109.0(10) . . ?
C14A C13 C12B 113.0(10) . . ?
C14B C13 C12B 117.8(13) . . ?
C14A C13 C18 118.5(7) . . ?
C14B C13 C18 121.4(10) . . ?
C12A C13 C18 126.5(9) . . ?
C12B C13 C18 118.2(10) . . ?
C14B C15 C16A 114.0(11) . . ?
C14A C15 C16A 119.6(11) . . ?
C14B C15 C16B 116.6(15) . . ?
C14A C15 C16B 111.2(13) . . ?
C14B C15 C17 124.8(10) . . ?
C14A C15 C17 121.9(8) . . ?
C16A C15 C17 118.5(9) . . ?
C16B C15 C17 115.7(12) . . ?
O9 C17 O10 128.5(9) . . ?
O9 C17 C15 117.7(8) . . ?
O10 C17 C15 112.7(8) . . ?
O8 C18 O7 131.7(7) . . ?
O8 C18 C13 113.7(8) . . ?
O7 C18 C13 112.6(7) . . ?
O21 C21 O22 130.2(11) . . ?
O21 C21 C22 118.7(10) . . ?
O22 C21 C22 110.9(10) . . ?
C21 O21 Cu3 121.7(8) . . ?
C24 C22 C23 115.6(9) . . ?
C24 C22 C21 119.0(9) . . ?
C23 C22 C21 125.4(10) . . ?
C21 O22 Cu4 118.7(7) . . ?
C22 C23 C22 126.5(13) . 8_575 ?
C22 C23 H23 116.8 . . ?
C22 C23 H23 116.8 8_575 . ?
C22 C24 C25 118.9(11) . . ?
C22 C24 H24 120.6 . . ?
C25 C24 H24 120.6 . . ?
C24 C25 C24 123.5(15) . 8_575 ?
C24 C25 O23 100.2(10) . . ?
C24 C25 O23 135.0(12) 8_575 . ?
C24 C25 O23 135.0(12) . 8_575 ?
C24 C25 O23 100.2(10) 8_575 8_575 ?
C33 O25 Cu4 119.6(6) . 2_564 ?
C33 O26 Cu3 117.7(5) . 2_564 ?
C30 C29 C30 112.3(14) . 8_575 ?
C30 C29 O24 143.9(10) . . ?
C30 C29 O24 103.8(8) 8_575 . ?
C30 C29 O24 103.8(8) . 8_575 ?
C30 C29 O24 143.9(10) 8_575 8_575 ?
C31 C30 C29 125.9(11) . . ?
C31 C30 H30 117.0 . . ?
C29 C30 H30 117.0 . . ?
C30 C31 C32 117.8(6) . . ?
C30 C31 C33 121.1(6) . . ?
C32 C31 C33 121.0(6) . . ?
C31 C32 C31 119.6(7) 8_575 . ?
C31 C32 H32 120.2 8_575 . ?
C31 C32 H32 120.2 . . ?
O26 C33 O25 134.2(7) . . ?
O26 C33 C31 112.9(7) . . ?
O25 C33 C31 113.0(6) . . ?
C41 C41 N41 90.0 8_575 . ?
C41 C41 C45 90.0 8_575 . ?
N41 C41 C45 131.0 . . ?
C45 C41 N41 123.54(18) . 8_575 ?
N41 C41 C45 124.98(16) . 8_575 ?
N41 C41 C45 102.7(6) 8_575 8_575 ?
C41 C41 H41 90.0 8_575 . ?
N41 C41 H41 114.5 . . ?
C45 C41 H41 114.5 . . ?
N41 C41 H41 110.4 8_575 . ?
C45 C41 H41 111.2 8_575 . ?
N41 N41 C41 90.0 8_575 . ?
N41 N41 C42 90.0 8_575 . ?
C41 N41 C42 116.6 . . ?
C42 N41 C41 112.11(11) . 8_575 ?
C41 N41 C42 113.03(9) . 8_575 ?
C41 N41 C42 93.9(5) 8_575 8_575 ?
N41 N41 Cu2 80.04(16) 8_575 . ?
C41 N41 Cu2 122.65(19) . . ?
C42 N41 Cu2 119.72(19) . . ?
C41 N41 Cu2 111.2(4) 8_575 . ?
C42 N41 Cu2 110.5(3) 8_575 . ?
C42 C42 N41 90.0 8_575 . ?
C42 C42 C43 90.0 8_575 . ?
N41 C42 C43 115.0 . . ?
C42 C42 N41 61.0(4) 8_575 8_575 ?
C43 C42 N41 111.72(9) . 8_575 ?
C42 C42 C43 61.3(4) 8_575 8_575 ?
N41 C42 C43 111.79(9) . 8_575 ?
N41 C42 C43 95.3(5) 8_575 8_575 ?
C42 C42 H42 90.0 8_575 . ?
N41 C42 H42 122.5 . . ?
C43 C42 H42 122.5 . . ?
N41 C42 H42 118.0 8_575 . ?
C43 C42 H42 118.1 8_575 . ?
C43 C43 C44 90.0 8_575 . ?
C43 C43 C42 90.0 8_575 . ?
C44 C43 C42 131.5 . . ?
C43 C43 C44 58.5(4) 8_575 8_575 ?
C42 C43 C44 124.40(18) . 8_575 ?
C44 C43 C42 125.55(15) . 8_575 ?
C44 C43 C42 104.2(6) 8_575 8_575 ?
C43 C43 H43 90.0 8_575 . ?
C44 C43 H43 114.3 . . ?
C42 C43 H43 114.3 . . ?
C44 C43 H43 110.5 8_575 . ?
C42 C43 H43 111.1 8_575 . ?
C44 C44 C43 90.0 8_575 . ?
C44 C44 C45 90.0 8_575 . ?
C43 C44 C45 110.5 . . ?
C43 C44 C45 107.36(8) 8_575 . ?
C43 C44 C45 108.13(7) . 8_575 ?
C43 C44 C45 91.5(5) 8_575 8_575 ?
C44 C44 H44 90.0 8_575 . ?
C43 C44 H44 124.8 . . ?
C43 C44 H44 119.1 8_575 . ?
C45 C44 H44 124.8 . . ?
C45 C44 H44 120.5 8_575 . ?
C45 C45 C41 90.0 8_575 . ?
C45 C45 C44 90.0 8_575 . ?
C41 C45 C44 115.4 . . ?
C44 C45 C41 112.03(9) . 8_575 ?
C41 C45 C44 112.45(8) . 8_575 ?
C41 C45 C44 96.4(5) 8_575 8_575 ?
C45 C45 H45 90.0 8_575 . ?
C41 C45 H45 122.3 . . ?
C44 C45 H45 122.3 . . ?
C41 C45 H45 117.8 8_575 . ?
C44 C45 H45 118.4 8_575 . ?
C34 C35 C36 97.5(11) 8_575 . ?
C34 C35 C36 118.7(11) . . ?
C34 C35 C36 118.7(11) 8_575 8_575 ?
C34 C35 C36 97.5(11) . 8_575 ?
C34 C35 H35A 152.5 8_575 . ?
C34 C35 H35A 107.6 . . ?
C36 C35 H35A 107.6 . . ?
C36 C35 H35A 72.2 8_575 . ?
C34 C35 H35B 74.7 8_575 . ?
C34 C35 H35B 107.6 . . ?
C36 C35 H35B 107.6 . . ?
C36 C35 H35B 153.4 8_575 . ?
H35A C35 H35B 107.1 . . ?
C25 O23 C34 116.3(14) . . ?
C29 O24 C36 105.3(11) . . ?
C35 C34 O23 108.5(14) . . ?
C35 C34 H34A 110.0 . . ?
O23 C34 H34A 110.0 . . ?
C35 C34 H34B 110.0 . . ?
O23 C34 H34B 110.0 . . ?
H34A C34 H34B 108.4 . . ?
O24 C36 C35 101.9(11) . . ?
O24 C36 H36A 111.4 . . ?
C35 C36 H36A 111.4 . . ?
O24 C36 H36B 111.4 . . ?
C35 C36 H36B 111.4 . . ?
H36A C36 H36B 109.2 . . ?

loop_
_geom_bond_atom_site_label_1
_geom_bond_atom_site_label_2
_geom_bond_distance
_geom_bond_site_symmetry_2
_geom_bond_publ_flag
Cu1 O8 1.936(6) 5_567 ?
Cu1 O8 1.936(6) 4_557 ?
Cu1 O3 1.962(6) . ?
Cu1 O3 1.962(6) 8_575 ?
Cu1 O61 2.215(10) . ?
Cu1 Cu2 2.669(2) . ?
Cu2 O7 1.946(6) 5_567 ?
Cu2 O7 1.946(7) 4_557 ?
Cu2 O4 1.952(6) 8_575 ?
Cu2 O4 1.952(6) . ?
Cu2 N41 2.199(6) . ?
Cu2 N41 2.199(6) 8_575 ?
Cu3 O9 1.938(7) 6_657 ?
Cu3 O21 1.938(8) . ?
Cu3 O1 1.949(7) . ?
Cu3 O26 1.987(8) 2_565 ?
Cu3 O31 2.279(9) . ?
Cu3 Cu4 2.6946(19) . ?
Cu4 O2 1.945(6) . ?
Cu4 O10 1.953(7) 6_657 ?
Cu4 O25 1.980(8) 2_565 ?
Cu4 O22 1.989(7) . ?
Cu4 O32 2.244(9) . ?
C1 O4 1.210(9) . ?
C1 O3 1.235(9) . ?
C1 C2 1.535(7) . ?
O1 C5 1.260(9) . ?
C2 C3B 1.362(19) . ?
C2 C8A 1.393(12) . ?
C2 C8B 1.410(15) . ?
C2 C3A 1.416(14) . ?
O2 C5 1.225(9) . ?
C4 C3B 1.375(19) . ?
C4 C6A 1.399(5) . ?
C4 C6B 1.412(19) . ?
C4 C3A 1.424(14) . ?
C4 C5 1.509(11) . ?
C3A H3 0.9500 . ?
C6A C7A 1.417(13) . ?
C6A H6A 0.9499 . ?
O5A C7A 1.380(13) . ?
O5A C9A 1.410(14) . ?
C9A C19A 1.467(15) . ?
C9A H9A1 0.9900 . ?
C9A H9A2 0.9900 . ?
C19A C10A 1.512(15) . ?
C19A H19A 0.9900 . ?
C19A H19B 0.9900 . ?
C10A O6A 1.476(15) . ?
C10A H10A 0.9900 . ?
C10A H10B 0.9900 . ?
O6A C11A 1.481(15) . ?
C11A C12A 1.368(14) . ?
C11A C16A 1.396(5) . ?
C12A C13 1.395(5) . ?
C12A H12A 0.9500 . ?
C14A C13 1.383(5) . ?
C14A C15 1.392(5) . ?
C14A H14A 0.9500 . ?
C16A C15 1.392(14) . ?
C16A H16A 0.9500 . ?
C7A C8A 1.411(14) . ?
C8A H8A 0.9500 . ?
C3B H3B 0.9500 . ?
C6B C7B 1.385(19) . ?
C6B H6A 0.9905 . ?
C6B H6B 0.9500 . ?
O5B C7B 1.373(18) . ?
O5B C9B 1.442(17) . ?
C9B C19B 1.549(18) . ?
C9B H9B1 0.9900 . ?
C9B H9B2 0.9900 . ?
C19B C10B 1.519(17) . ?
C19B H19C 0.9900 . ?
C19B H19D 0.9900 . ?
C10B O6B 1.455(18) . ?
C10B H10C 0.9900 . ?
C10B H10D 0.9900 . ?
O6B C11B 1.398(17) . ?
C11B C12B 1.382(17) . ?
C11B C16B 1.389(17) . ?
C12B C13 1.474(15) . ?
C12B H12B 0.9500 . ?
C14B C15 1.372(16) . ?
C14B C13 1.392(16) . ?
C14B H14B 0.9500 . ?
C16B C15 1.398(16) . ?
C16B H16B 0.9500 . ?
C7B C8B 1.421(18) . ?
C8B H8B 0.9500 . ?
O7 C18 1.278(9) . ?
O7 Cu2 1.946(6) 5_567 ?
O8 C18 1.187(9) . ?
O8 Cu1 1.936(6) 5_567 ?
O9 C17 1.204(9) . ?
O9 Cu3 1.938(7) 6_557 ?
O10 C17 1.267(9) . ?
O10 Cu4 1.953(7) 6_557 ?
C13 C18 1.533(7) . ?
C15 C17 1.528(12) . ?
C21 O21 1.228(11) . ?
C21 O22 1.316(11) . ?
C21 C22 1.478(13) . ?
C22 C24 1.380(11) . ?
C22 C23 1.399(10) . ?
C23 C22 1.399(9) 8_575 ?
C23 H23 0.9500 . ?
C24 C25 1.395(10) . ?
C24 H24 0.9500 . ?
C25 C24 1.395(10) 8_575 ?
C25 O23 1.47(2) . ?
C25 O23 1.47(2) 8_575 ?
O25 C33 1.293(8) . ?
O25 Cu4 1.980(8) 2_564 ?
O26 C33 1.189(9) . ?
O26 Cu3 1.987(8) 2_564 ?
C29 C30 1.391(11) . ?
C29 C30 1.391(11) 8_575 ?
C29 O24 1.439(13) . ?
C29 O24 1.439(13) 8_575 ?
C30 C31 1.375(10) . ?
C30 H30 0.9500 . ?
C31 C32 1.395(4) . ?
C31 C33 1.511(6) . ?
C32 C31 1.395(4) 8_575 ?
C32 H32 0.9500 . ?
C41 C41 0.761(12) 8_575 ?
C41 N41 1.1863 . ?
C41 C45 1.3647 . ?
C41 N41 1.409(7) 8_575 ?
C41 C45 1.562(6) 8_575 ?
C41 H41 0.9500 . ?
N41 N41 0.761(12) 8_575 ?
N41 C42 1.3741 . ?
N41 C41 1.409(7) 8_575 ?
N41 C42 1.571(6) 8_575 ?
C42 C42 0.761(12) 8_575 ?
C42 C43 1.3920 . ?
C42 N41 1.571(6) 8_575 ?
C42 C43 1.586(6) 8_575 ?
C42 H42 0.9500 . ?
C43 C43 0.761(12) 8_575 ?
C43 C44 1.2419 . ?
C43 C44 1.456(6) 8_575 ?
C43 C42 1.586(6) 8_575 ?
C43 H43 0.9500 . ?
C44 C44 0.761(12) 8_575 ?
C44 C43 1.456(7) 8_575 ?
C44 C45 1.4800 . ?
C44 C45 1.664(6) 8_575 ?
C44 H44 0.9500 . ?
C45 C45 0.761(12) 8_575 ?
C45 C41 1.562(6) 8_575 ?
C45 C44 1.664(6) 8_575 ?
C45 H45 0.9501 . ?
C35 C34 1.470(14) 8_575 ?
C35 C34 1.470(14) . ?
C35 C36 1.491(13) . ?
C35 C36 1.491(13) 8_575 ?
C35 H35A 0.9900 . ?
C35 H35B 0.9900 . ?
O23 C34 1.486(15) . ?
O24 C36 1.454(5) . ?
C34 H34A 0.9900 . ?
C34 H34B 0.9900 . ?
C36 H36A 0.9900 . ?
C36 H36B 0.9900 . ?

loop_
_platon_squeeze_void_nr
_platon_squeeze_void_average_x
_platon_squeeze_void_average_y
_platon_squeeze_void_average_z
_platon_squeeze_void_volume
_platon_squeeze_void_count_electrons
_platon_squeeze_void_content
1 -0.005 -0.012 -0.003 11580 3426 ' '
